data_4104369
loop_
_publ_author_name
'Yi Wei'
'Shingo Samori'
'Sachiko Tojo'
'Mamoru Fujitsuka'
'Jin-Sheng Lin'
'Chien-Tien Chen'
'Tetsuro Majima'

_publ_section_title
;
 Emission Mechanism of Doublyortho-Linked Quinoxaline/Diphenylfluorene or
 cis-Stilbene/Fluorene Hybrid Compounds Based on the Transient Absorption
 and Emission Measurements during Pulse Radiolysis
;
_journal_name_full 'Journal of the American Chemical Society'
_journal_page_first 6698
_journal_page_last 6707
_journal_paper_doi 10.1021/ja8090005
_journal_volume 131
_journal_year 2009
_chemical_formula_moiety 'C45 H28 Cl2 N2'
_chemical_formula_sum 'C45 H28 Cl0 N2 O0'
_chemical_formula_weight 596.69
_chemical_name_systematic
;
 ?
;
_space_group_IT_number 2
_symmetry_cell_setting triclinic
_symmetry_space_group_name_Hall '-P 1'
_symmetry_space_group_name_H-M 'P -1'
_atom_sites_solution_hydrogens geom
_atom_sites_solution_primary direct
_atom_sites_solution_secondary difmap
_audit_creation_method SHELXL-97
_cell_angle_alpha 69.4820(10)
_cell_angle_beta 74.1740(10)
_cell_angle_gamma 89.5800(10)
_cell_formula_units_Z 4
_cell_length_a 11.6800(2)
_cell_length_b 17.4710(4)
_cell_length_c 19.3850(5)
_cell_measurement_reflns_used 90819
_cell_measurement_temperature 200(2)
_cell_measurement_theta_max 25.028
_cell_measurement_theta_min 1.958
_cell_volume 3547.21(14)
_computing_cell_refinement 'HKL Scalepack (Otwinowski & Minor 1997)'
_computing_data_collection 'Collect (Nonius BV, 1997-2000)'
_computing_data_reduction 'HKL Denzo and Scalepack (Otwinowski & Minor 19'
_computing_molecular_graphics 'Ortep-3 for Windows (Farrugia, 1997)'
_computing_publication_material 'WinGX publication routines (Farrugia, 1999)'
_computing_structure_refinement 'SHELXL-97 (Sheldrick, 1997)'
_computing_structure_solution 'SHELXS-97 (Sheldrick, 1997)'
_diffrn_ambient_temperature 200(2)
_diffrn_measured_fraction_theta_full 0.993
_diffrn_measured_fraction_theta_max 0.993
_diffrn_measurement_device_type KappaCCD
_diffrn_measurement_method 'CCD rotation images, thick slices'
_diffrn_radiation_monochromator graphite
_diffrn_radiation_source 'fine-focus sealed tube'
_diffrn_radiation_type MoK\a
_diffrn_radiation_wavelength 0.71073
_diffrn_reflns_av_R_equivalents 0.1394
_diffrn_reflns_av_sigmaI/netI 0.1190
_diffrn_reflns_limit_h_max 13
_diffrn_reflns_limit_h_min -13
_diffrn_reflns_limit_k_max 20
_diffrn_reflns_limit_k_min -20
_diffrn_reflns_limit_l_max 23
_diffrn_reflns_limit_l_min -23
_diffrn_reflns_number 58253
_diffrn_reflns_theta_full 25.02
_diffrn_reflns_theta_max 25.02
_diffrn_reflns_theta_min 2.00
_exptl_absorpt_coefficient_mu 0.065
_exptl_absorpt_correction_T_max 1.0321
_exptl_absorpt_correction_T_min 0.9439
_exptl_absorpt_correction_type multi-scan
_exptl_absorpt_process_details
;
 ?
;
_exptl_crystal_colour yellow
_exptl_crystal_density_diffrn 1.117
_exptl_crystal_density_method 'not measured'
_exptl_crystal_description prism
_exptl_crystal_F_000 1248
_exptl_crystal_size_max 0.2
_exptl_crystal_size_mid 0.06
_exptl_crystal_size_min 0.02
_refine_diff_density_max 0.844
_refine_diff_density_min -0.502
_refine_diff_density_rms 0.132
_refine_ls_extinction_coef 0.022(2)
_refine_ls_extinction_expression Fc^*^=kFc[1+0.001xFc^2^\l^3^/sin(2\q)]^-1/4^
_refine_ls_extinction_method SHELXL
_refine_ls_goodness_of_fit_ref 1.103
_refine_ls_matrix_type full
_refine_ls_number_parameters 848
_refine_ls_number_reflns 12421
_refine_ls_number_restraints 0
_refine_ls_restrained_S_all 1.103
_refine_ls_R_factor_all 0.1724
_refine_ls_R_factor_gt 0.0876
_refine_ls_shift/su_max 0.000
_refine_ls_shift/su_mean 0.000
_refine_ls_structure_factor_coef Fsqd
_refine_ls_weighting_details 'calc w=1/[\s^2^(Fo^2^)+(0.1279P)^2^+0.0000P] where P=(Fo^2^+2Fc^2^)/3'
_refine_ls_weighting_scheme calc
_refine_ls_wR_factor_gt 0.2038
_refine_ls_wR_factor_ref 0.2567
_reflns_number_gt 6718
_reflns_number_total 12421
_reflns_threshold_expression >2sigma(I)
_cod_data_source_file ja8090005_si_002.cif
_cod_data_source_block 3683a
_cod_database_code 4104369

loop_
_symmetry_equiv_pos_as_xyz
'x, y, z'
'-x, -y, -z'

loop_
_atom_site_label
_atom_site_type_symbol
_atom_site_fract_x
_atom_site_fract_y
_atom_site_fract_z
_atom_site_U_iso_or_equiv
_atom_site_adp_type
_atom_site_occupancy
_atom_site_symmetry_multiplicity
_atom_site_calc_flag
_atom_site_refinement_flags
N1 N 0.4645(3) 0.14337(19) 0.61295(19) 0.0364(8) Uani 1 1 d .
N2 N 0.3480(3) 0.24049(19) 0.69320(19) 0.0365(8) Uani 1 1 d .
N3 N 0.4405(3) 0.5091(2) 0.2012(2) 0.0409(9) Uani 1 1 d .
N4 N 0.2913(3) 0.50407(19) 0.3408(2) 0.0380(8) Uani 1 1 d .
C1 C 0.4521(3) 0.2238(2) 0.5743(2) 0.0373(10) Uani 1 1 d .
C2 C 0.4997(4) 0.2569(2) 0.4927(2) 0.0381(10) Uani 1 1 d .
C3 C 0.5583(4) 0.2063(3) 0.4484(3) 0.0464(11) Uani 1 1 d .
C4 C 0.5025(5) 0.1325(3) 0.4555(3) 0.0565(13) Uani 1 1 d .
H4 H 0.4245 0.1133 0.4914 0.068 Uiso 1 1 d R
C5 C 0.5588(6) 0.0873(3) 0.4125(3) 0.0711(16) Uani 1 1 d .
H5 H 0.5197 0.0369 0.4171 0.085 Uiso 1 1 d R
C6 C 0.6700(7) 0.1144(4) 0.3619(3) 0.089(2) Uani 1 1 d .
H6 H 0.7094 0.0830 0.3320 0.107 Uiso 1 1 d R
C7 C 0.7276(7) 0.1868(4) 0.3544(4) 0.089(2) Uani 1 1 d .
H7 H 0.8060 0.2059 0.3190 0.107 Uiso 1 1 d R
C8 C 0.6712(5) 0.2324(3) 0.3969(3) 0.0657(15) Uani 1 1 d .
H8 H 0.7110 0.2830 0.3912 0.079 Uiso 1 1 d R
C9 C 0.4931(4) 0.3396(3) 0.4567(3) 0.0431(11) Uani 1 1 d .
H9 H 0.5255 0.3629 0.4017 0.052 Uiso 1 1 d R
C10 C 0.4416(4) 0.3896(2) 0.4977(3) 0.0408(11) Uani 1 1 d .
H10 H 0.4413 0.4469 0.4691 0.049 Uiso 1 1 d R
C11 C 0.3927(3) 0.3591(2) 0.5762(2) 0.0371(10) Uani 1 1 d .
C12 C 0.3981(3) 0.2733(2) 0.6157(2) 0.0370(10) Uani 1 1 d .
C13 C 0.3375(3) 0.4140(2) 0.6172(2) 0.0390(11) Uani 1 1 d .
C14 C 0.2541(4) 0.4656(2) 0.5905(3) 0.0444(11) Uani 1 1 d .
H14 H 0.2302 0.4620 0.5481 0.053 Uiso 1 1 d R
C15 C 0.2059(4) 0.5200(3) 0.6250(3) 0.0486(12) Uani 1 1 d .
H15 H 0.1491 0.5548 0.6056 0.058 Uiso 1 1 d R
C16 C 0.2396(4) 0.5236(3) 0.6873(3) 0.0516(12) Uani 1 1 d .
H16 H 0.2077 0.5621 0.7110 0.062 Uiso 1 1 d R
C17 C 0.3201(4) 0.4721(2) 0.7149(3) 0.0450(11) Uani 1 1 d .
H17 H 0.3429 0.4740 0.7583 0.054 Uiso 1 1 d R
C18 C 0.3679(4) 0.4177(2) 0.6801(3) 0.0424(11) Uani 1 1 d .
H18 H 0.4237 0.3821 0.6998 0.051 Uiso 1 1 d R
C19 C 0.3555(3) 0.1613(2) 0.7295(2) 0.0353(10) Uani 1 1 d .
C20 C 0.4190(3) 0.1132(2) 0.6889(2) 0.0353(10) Uani 1 1 d .
C21 C 0.4451(4) 0.0281(2) 0.7278(2) 0.0387(10) Uani 1 1 d .
C22 C 0.5611(4) 0.0105(3) 0.6998(3) 0.0439(11) Uani 1 1 d .
H22 H 0.6174 0.0528 0.6587 0.053 Uiso 1 1 d R
C23 C 0.5986(4) -0.0660(3) 0.7293(3) 0.0473(12) Uani 1 1 d .
H23 H 0.6795 -0.0760 0.7089 0.057 Uiso 1 1 d R
C24 C 0.5159(4) -0.1269(3) 0.7885(3) 0.0466(11) Uani 1 1 d .
H24 H 0.5396 -0.1808 0.8101 0.056 Uiso 1 1 d R
C25 C 0.4012(4) -0.1104(3) 0.8164(3) 0.0429(11) Uani 1 1 d .
H25 H 0.3439 -0.1530 0.8563 0.051 Uiso 1 1 d R
C26 C 0.3620(4) -0.0331(2) 0.7887(2) 0.0364(10) Uani 1 1 d .
C27 C 0.2304(3) -0.0174(2) 0.8225(2) 0.0358(10) Uani 1 1 d .
C28 C 0.2271(3) 0.0529(2) 0.8545(2) 0.0347(10) Uani 1 1 d .
C29 C 0.1541(4) 0.0405(2) 0.9284(2) 0.0405(10) Uani 1 1 d .
H29 H 0.1050 -0.0106 0.9578 0.049 Uiso 1 1 d R
C30 C 0.1492(4) 0.0992(3) 0.9621(3) 0.0434(11) Uani 1 1 d .
H30 H 0.0956 0.0889 1.0124 0.052 Uiso 1 1 d R
C31 C 0.2207(4) 0.1720(3) 0.9231(2) 0.0412(11) Uani 1 1 d .
H31 H 0.2227 0.2115 0.9470 0.049 Uiso 1 1 d R
C32 C 0.2905(4) 0.1872(3) 0.8489(3) 0.0409(11) Uani 1 1 d .
H32 H 0.3389 0.2386 0.8204 0.049 Uiso 1 1 d R
C33 C 0.2929(3) 0.1302(2) 0.8129(2) 0.0338(10) Uani 1 1 d .
C34 C 0.1640(4) -0.0984(2) 0.8852(2) 0.0396(10) Uani 1 1 d .
C35 C 0.1823(4) -0.1418(2) 0.9561(2) 0.0446(11) Uani 1 1 d .
H35 H 0.2427 -0.1200 0.9711 0.053 Uiso 1 1 d R
C36 C 0.1143(5) -0.2159(3) 1.0029(3) 0.0522(13) Uani 1 1 d .
H36 H 0.1271 -0.2461 1.0517 0.063 Uiso 1 1 d R
C37 C 0.0284(4) -0.2467(3) 0.9796(3) 0.0542(13) Uani 1 1 d .
H37 H -0.0174 -0.2982 1.0126 0.065 Uiso 1 1 d R
C38 C 0.0092(4) -0.2035(3) 0.9102(3) 0.0535(13) Uani 1 1 d .
H38 H -0.0507 -0.2237 0.8937 0.064 Uiso 1 1 d R
C39 C 0.0765(4) -0.1293(2) 0.8625(3) 0.0418(11) Uani 1 1 d .
C40 C 0.0719(4) -0.0718(2) 0.7880(3) 0.0426(11) Uani 1 1 d .
C41 C -0.0048(4) -0.0750(3) 0.7454(3) 0.0574(13) Uani 1 1 d .
H41 H -0.0607 -0.1226 0.7629 0.069 Uiso 1 1 d R
C42 C 0.0005(5) -0.0098(3) 0.6786(3) 0.0654(15) Uani 1 1 d .
H42 H -0.0511 -0.0128 0.6484 0.078 Uiso 1 1 d R
C43 C 0.0800(5) 0.0586(3) 0.6560(3) 0.0612(14) Uani 1 1 d .
H43 H 0.0804 0.1044 0.6105 0.073 Uiso 1 1 d R
C44 C 0.1573(4) 0.0628(3) 0.6982(3) 0.0469(11) Uani 1 1 d .
H44 H 0.2129 0.1103 0.6818 0.056 Uiso 1 1 d R
C45 C 0.1556(4) -0.0029(2) 0.7644(2) 0.0384(10) Uani 1 1 d .
C46 C 0.3934(4) 0.4355(2) 0.2575(2) 0.0380(10) Uani 1 1 d .
C47 C 0.4311(4) 0.3618(2) 0.2466(3) 0.0451(11) Uani 1 1 d .
C48 C 0.5231(4) 0.3634(2) 0.1751(3) 0.0475(12) Uani 1 1 d .
C49 C 0.5067(5) 0.4011(3) 0.1039(3) 0.0619(14) Uani 1 1 d .
H49 H 0.4356 0.4281 0.0997 0.074 Uiso 1 1 d R
C50 C 0.5932(6) 0.3997(3) 0.0383(3) 0.0738(17) Uani 1 1 d .
H50 H 0.5800 0.4256 -0.0112 0.089 Uiso 1 1 d R
C51 C 0.6939(6) 0.3619(3) 0.0444(4) 0.0765(18) Uani 1 1 d .
H51 H 0.7539 0.3617 -0.0007 0.092 Uiso 1 1 d R
C52 C 0.7091(6) 0.3237(3) 0.1159(4) 0.0811(19) Uani 1 1 d .
H52 H 0.7800 0.2966 0.1202 0.097 Uiso 1 1 d R
C53 C 0.6240(5) 0.3240(3) 0.1806(3) 0.0643(15) Uani 1 1 d .
H53 H 0.6347 0.2974 0.2307 0.077 Uiso 1 1 d R
C54 C 0.3810(5) 0.2894(3) 0.3054(3) 0.0531(13) Uani 1 1 d .
H54 H 0.4060 0.2384 0.3011 0.064 Uiso 1 1 d R
C55 C 0.2928(4) 0.2863(3) 0.3723(3) 0.0497(12) Uani 1 1 d .
H55 H 0.2592 0.2333 0.4102 0.060 Uiso 1 1 d R
C56 C 0.2543(4) 0.3557(2) 0.3850(3) 0.0405(11) Uani 1 1 d .
C57 C 0.3108(4) 0.4332(2) 0.3270(2) 0.0369(10) Uani 1 1 d .
C58 C 0.1636(4) 0.3504(2) 0.4581(2) 0.0407(11) Uani 1 1 d .
C59 C 0.0729(4) 0.4026(3) 0.4586(3) 0.0476(12) Uani 1 1 d .
H59 H 0.0695 0.4433 0.4108 0.057 Uiso 1 1 d R
C60 C -0.0110(4) 0.3951(3) 0.5272(3) 0.0517(13) Uani 1 1 d .
H60 H -0.0731 0.4314 0.5279 0.062 Uiso 1 1 d R
C61 C -0.0066(4) 0.3364(3) 0.5954(3) 0.0530(13) Uani 1 1 d .
H61 H -0.0653 0.3317 0.6427 0.064 Uiso 1 1 d R
C62 C 0.0833(4) 0.2843(3) 0.5954(3) 0.0500(12) Uani 1 1 d .
H62 H 0.0876 0.2430 0.6425 0.060 Uiso 1 1 d R
C63 C 0.1664(4) 0.2910(3) 0.5275(3) 0.0431(11) Uani 1 1 d .
H63 H 0.2283 0.2546 0.5269 0.052 Uiso 1 1 d R
C64 C 0.3441(3) 0.5752(2) 0.2870(2) 0.0341(10) Uani 1 1 d .
C65 C 0.4160(3) 0.5780(2) 0.2134(2) 0.0358(10) Uani 1 1 d .
C66 C 0.4681(4) 0.6534(2) 0.1446(2) 0.0370(10) Uani 1 1 d .
C67 C 0.5655(4) 0.6424(3) 0.0892(3) 0.0453(11) Uani 1 1 d .
H67 H 0.6028 0.5921 0.1016 0.054 Uiso 1 1 d R
C68 C 0.6100(4) 0.7009(3) 0.0167(3) 0.0503(12) Uani 1 1 d .
H68 H 0.6784 0.6931 -0.0201 0.060 Uiso 1 1 d R
C69 C 0.5548(4) 0.7722(3) -0.0026(3) 0.0503(12) Uani 1 1 d .
H69 H 0.5814 0.8124 -0.0538 0.060 Uiso 1 1 d R
C70 C 0.4620(4) 0.7860(3) 0.0518(3) 0.0432(11) Uani 1 1 d .
H70 H 0.4234 0.8356 0.0384 0.052 Uiso 1 1 d R
C71 C 0.4192(3) 0.7295(2) 0.1272(2) 0.0370(10) Uani 1 1 d .
C72 C 0.3185(3) 0.7540(2) 0.1837(2) 0.0358(10) Uani 1 1 d .
C73 C 0.3255(3) 0.7272(2) 0.2681(2) 0.0351(10) Uani 1 1 d .
C74 C 0.3075(4) 0.7835(3) 0.3046(3) 0.0446(11) Uani 1 1 d .
H74 H 0.3027 0.8400 0.2754 0.053 Uiso 1 1 d R
C75 C 0.2973(4) 0.7622(3) 0.3824(3) 0.0440(11) Uani 1 1 d .
H75 H 0.2823 0.8026 0.4061 0.053 Uiso 1 1 d R
C76 C 0.3067(4) 0.6832(2) 0.4253(3) 0.0397(10) Uani 1 1 d .
H76 H 0.3014 0.6676 0.4788 0.048 Uiso 1 1 d R
C77 C 0.3250(3) 0.6259(2) 0.3913(3) 0.0397(11) Uani 1 1 d .
H77 H 0.3324 0.5705 0.4219 0.048 Uiso 1 1 d R
C78 C 0.3324(3) 0.6461(2) 0.3124(2) 0.0357(10) Uani 1 1 d .
C79 C 0.3093(4) 0.8468(2) 0.1556(2) 0.0380(10) Uani 1 1 d .
C80 C 0.3998(4) 0.9098(2) 0.1344(3) 0.0459(11) Uani 1 1 d .
H80 H 0.4806 0.8964 0.1309 0.055 Uiso 1 1 d R
C81 C 0.3710(4) 0.9896(3) 0.1181(3) 0.0520(12) Uani 1 1 d .
H81 H 0.4325 1.0333 0.1032 0.062 Uiso 1 1 d R
C82 C 0.2544(5) 1.0069(3) 0.1230(3) 0.0581(14) Uani 1 1 d .
H82 H 0.2370 1.0630 0.1115 0.070 Uiso 1 1 d R
C83 C 0.1642(4) 0.9458(3) 0.1433(3) 0.0512(12) Uani 1 1 d .
H83 H 0.0824 0.9568 0.1472 0.061 Uiso 1 1 d R
C84 C 0.1930(4) 0.8650(2) 0.1591(2) 0.0387(10) Uani 1 1 d .
C85 C 0.1185(4) 0.7876(2) 0.1813(2) 0.0383(10) Uani 1 1 d .
C86 C -0.0034(4) 0.7745(3) 0.1908(3) 0.0464(11) Uani 1 1 d .
H86 H -0.0510 0.8201 0.1854 0.056 Uiso 1 1 d R
C87 C -0.0509(4) 0.6964(3) 0.2078(3) 0.0501(12) Uani 1 1 d .
H87 H -0.1353 0.6851 0.2174 0.060 Uiso 1 1 d R
C88 C 0.0207(4) 0.6326(3) 0.2116(3) 0.0492(12) Uani 1 1 d .
H88 H -0.0140 0.5792 0.2203 0.059 Uiso 1 1 d R
C89 C 0.1429(4) 0.6458(3) 0.2024(3) 0.0451(11) Uani 1 1 d .
H89 H 0.1950 0.6027 0.2051 0.054 Uiso 1 1 d R
C90 C 0.1899(4) 0.7238(2) 0.1894(2) 0.0371(10) Uani 1 1 d .

loop_
_atom_site_aniso_label
_atom_site_aniso_U_11
_atom_site_aniso_U_22
_atom_site_aniso_U_33
_atom_site_aniso_U_12
_atom_site_aniso_U_13
_atom_site_aniso_U_23
N1 0.0334(18) 0.0318(18) 0.039(2) -0.0104(16) -0.0056(16) -0.0004(15)
N2 0.0350(19) 0.0326(19) 0.039(2) -0.0083(16) -0.0115(16) 0.0005(15)
N3 0.039(2) 0.033(2) 0.047(2) -0.0111(17) -0.0116(17) 0.0040(16)
N4 0.0360(19) 0.0310(19) 0.043(2) -0.0092(16) -0.0111(16) 0.0035(15)
C1 0.030(2) 0.033(2) 0.044(3) -0.008(2) -0.0103(19) -0.0020(18)
C2 0.033(2) 0.040(2) 0.038(2) -0.011(2) -0.0071(19) -0.0011(19)
C3 0.060(3) 0.040(3) 0.036(3) -0.008(2) -0.016(2) 0.005(2)
C4 0.075(3) 0.045(3) 0.050(3) -0.014(2) -0.021(3) 0.007(3)
C5 0.108(5) 0.055(3) 0.061(4) -0.029(3) -0.030(4) 0.014(3)
C6 0.136(6) 0.076(4) 0.052(4) -0.029(3) -0.015(4) 0.037(4)
C7 0.100(5) 0.077(4) 0.067(4) -0.026(3) 0.010(4) 0.017(4)
C8 0.068(4) 0.057(3) 0.055(3) -0.017(3) 0.006(3) 0.007(3)
C9 0.039(2) 0.043(3) 0.038(3) -0.005(2) -0.007(2) -0.003(2)
C10 0.039(2) 0.028(2) 0.047(3) -0.003(2) -0.013(2) 0.0019(19)
C11 0.032(2) 0.032(2) 0.045(3) -0.009(2) -0.0128(19) 0.0021(18)
C12 0.031(2) 0.034(2) 0.042(3) -0.008(2) -0.0105(19) -0.0007(18)
C13 0.031(2) 0.029(2) 0.045(3) -0.002(2) -0.007(2) -0.0009(18)
C14 0.043(3) 0.037(2) 0.045(3) -0.006(2) -0.012(2) 0.002(2)
C15 0.045(3) 0.036(2) 0.055(3) -0.007(2) -0.012(2) 0.012(2)
C16 0.050(3) 0.035(2) 0.064(3) -0.016(2) -0.008(2) 0.004(2)
C17 0.041(3) 0.037(2) 0.054(3) -0.014(2) -0.013(2) 0.001(2)
C18 0.035(2) 0.035(2) 0.052(3) -0.009(2) -0.013(2) 0.0037(19)
C19 0.030(2) 0.029(2) 0.042(2) -0.0095(19) -0.0085(19) -0.0017(17)
C20 0.034(2) 0.031(2) 0.037(3) -0.0067(19) -0.0098(19) -0.0024(18)
C21 0.044(3) 0.035(2) 0.036(2) -0.0114(19) -0.012(2) 0.0047(19)
C22 0.039(2) 0.040(2) 0.046(3) -0.011(2) -0.005(2) 0.005(2)
C23 0.039(2) 0.044(3) 0.055(3) -0.019(2) -0.007(2) 0.011(2)
C24 0.055(3) 0.037(2) 0.050(3) -0.016(2) -0.018(2) 0.016(2)
C25 0.044(3) 0.038(2) 0.041(3) -0.012(2) -0.006(2) 0.007(2)
C26 0.041(2) 0.033(2) 0.036(2) -0.0132(19) -0.0114(19) 0.0032(18)
C27 0.035(2) 0.028(2) 0.038(2) -0.0062(18) -0.0091(19) 0.0032(17)
C28 0.030(2) 0.035(2) 0.038(2) -0.0115(19) -0.0082(18) 0.0048(18)
C29 0.042(2) 0.034(2) 0.040(3) -0.011(2) -0.008(2) 0.0069(19)
C30 0.044(3) 0.042(3) 0.042(3) -0.016(2) -0.007(2) 0.008(2)
C31 0.045(3) 0.040(2) 0.042(3) -0.018(2) -0.015(2) 0.007(2)
C32 0.037(2) 0.039(2) 0.046(3) -0.013(2) -0.014(2) 0.0055(19)
C33 0.033(2) 0.030(2) 0.040(2) -0.0129(19) -0.0135(19) 0.0082(17)
C34 0.045(3) 0.030(2) 0.042(3) -0.015(2) -0.006(2) 0.0064(19)
C35 0.053(3) 0.034(2) 0.040(3) -0.012(2) -0.005(2) 0.006(2)
C36 0.068(3) 0.036(3) 0.042(3) -0.012(2) -0.003(2) 0.010(2)
C37 0.060(3) 0.032(2) 0.052(3) -0.011(2) 0.007(3) 0.001(2)
C38 0.051(3) 0.041(3) 0.060(3) -0.022(3) 0.003(2) -0.004(2)
C39 0.044(3) 0.031(2) 0.046(3) -0.016(2) -0.003(2) 0.0014(19)
C40 0.038(2) 0.035(2) 0.054(3) -0.018(2) -0.008(2) 0.0055(19)
C41 0.053(3) 0.049(3) 0.071(4) -0.022(3) -0.017(3) -0.008(2)
C42 0.067(3) 0.064(3) 0.073(4) -0.020(3) -0.039(3) -0.003(3)
C43 0.070(3) 0.058(3) 0.052(3) -0.006(3) -0.028(3) 0.001(3)
C44 0.046(3) 0.041(2) 0.051(3) -0.012(2) -0.015(2) -0.001(2)
C45 0.035(2) 0.037(2) 0.039(2) -0.013(2) -0.0067(19) 0.0046(19)
C46 0.040(2) 0.033(2) 0.038(2) -0.0075(19) -0.013(2) 0.0043(19)
C47 0.054(3) 0.034(2) 0.043(3) -0.012(2) -0.011(2) 0.007(2)
C48 0.064(3) 0.026(2) 0.048(3) -0.013(2) -0.009(2) 0.003(2)
C49 0.070(4) 0.054(3) 0.061(4) -0.024(3) -0.014(3) 0.012(3)
C50 0.102(5) 0.058(3) 0.053(3) -0.019(3) -0.010(3) 0.002(3)
C51 0.086(4) 0.050(3) 0.069(4) -0.019(3) 0.013(3) 0.013(3)
C52 0.071(4) 0.061(4) 0.086(5) -0.016(3) 0.002(3) 0.025(3)
C53 0.066(3) 0.046(3) 0.068(4) -0.013(3) -0.009(3) 0.017(3)
C54 0.072(3) 0.030(2) 0.054(3) -0.015(2) -0.013(3) 0.009(2)
C55 0.061(3) 0.035(2) 0.043(3) -0.006(2) -0.010(2) 0.003(2)
C56 0.043(2) 0.030(2) 0.047(3) -0.011(2) -0.014(2) 0.0021(19)
C57 0.039(2) 0.031(2) 0.041(3) -0.0139(19) -0.012(2) 0.0069(18)
C58 0.042(2) 0.030(2) 0.042(3) -0.008(2) -0.008(2) -0.0050(19)
C59 0.038(3) 0.041(3) 0.056(3) -0.009(2) -0.014(2) -0.002(2)
C60 0.034(3) 0.045(3) 0.069(4) -0.018(3) -0.007(2) 0.002(2)
C61 0.041(3) 0.048(3) 0.057(3) -0.013(2) -0.001(2) -0.004(2)
C62 0.051(3) 0.051(3) 0.041(3) -0.009(2) -0.012(2) -0.002(2)
C63 0.042(3) 0.038(2) 0.047(3) -0.013(2) -0.010(2) 0.0056(19)
C64 0.029(2) 0.031(2) 0.043(3) -0.0106(19) -0.0145(19) 0.0063(17)
C65 0.032(2) 0.032(2) 0.045(3) -0.0139(19) -0.0137(19) 0.0049(18)
C66 0.034(2) 0.030(2) 0.047(3) -0.0142(19) -0.011(2) 0.0008(18)
C67 0.043(3) 0.034(2) 0.051(3) -0.010(2) -0.007(2) 0.000(2)
C68 0.048(3) 0.046(3) 0.049(3) -0.017(2) -0.002(2) -0.002(2)
C69 0.060(3) 0.040(3) 0.039(3) -0.006(2) -0.008(2) 0.000(2)
C70 0.044(3) 0.034(2) 0.047(3) -0.009(2) -0.014(2) 0.0035(19)
C71 0.032(2) 0.036(2) 0.042(3) -0.012(2) -0.0129(19) -0.0024(18)
C72 0.034(2) 0.031(2) 0.041(2) -0.0098(19) -0.0133(19) 0.0012(17)
C73 0.028(2) 0.030(2) 0.044(2) -0.009(2) -0.0107(18) 0.0032(17)
C74 0.047(3) 0.031(2) 0.052(3) -0.010(2) -0.014(2) 0.0032(19)
C75 0.042(3) 0.039(2) 0.054(3) -0.021(2) -0.014(2) 0.002(2)
C76 0.039(2) 0.037(2) 0.046(3) -0.017(2) -0.013(2) 0.0029(19)
C77 0.034(2) 0.034(2) 0.048(3) -0.008(2) -0.014(2) 0.0039(18)
C78 0.027(2) 0.035(2) 0.041(3) -0.010(2) -0.0089(18) -0.0010(17)
C79 0.043(3) 0.029(2) 0.039(2) -0.0081(19) -0.013(2) 0.0032(19)
C80 0.047(3) 0.035(2) 0.052(3) -0.008(2) -0.017(2) 0.002(2)
C81 0.060(3) 0.030(2) 0.059(3) -0.008(2) -0.019(2) 0.001(2)
C82 0.078(4) 0.029(2) 0.069(3) -0.011(2) -0.032(3) 0.012(2)
C83 0.053(3) 0.045(3) 0.055(3) -0.015(2) -0.019(2) 0.013(2)
C84 0.040(2) 0.035(2) 0.040(2) -0.0102(19) -0.0133(19) 0.0075(19)
C85 0.036(2) 0.040(2) 0.032(2) -0.0065(19) -0.0078(18) 0.0041(19)
C86 0.042(3) 0.050(3) 0.040(3) -0.009(2) -0.011(2) 0.007(2)
C87 0.027(2) 0.064(3) 0.050(3) -0.011(2) -0.009(2) -0.001(2)
C88 0.042(3) 0.050(3) 0.046(3) -0.005(2) -0.013(2) -0.012(2)
C89 0.044(3) 0.039(2) 0.045(3) -0.004(2) -0.016(2) -0.004(2)
C90 0.034(2) 0.039(2) 0.035(2) -0.0076(19) -0.0125(18) 0.0040(19)

loop_
_atom_type_symbol
_atom_type_description
_atom_type_scat_dispersion_real
_atom_type_scat_dispersion_imag
_atom_type_scat_source
C C 0.0033 0.0016 'International Tables Vol C Tables 4.2.6.8 and 6.1.1.4'
H H 0.0000 0.0000 'International Tables Vol C Tables 4.2.6.8 and 6.1.1.4'
N N 0.0061 0.0033 'International Tables Vol C Tables 4.2.6.8 and 6.1.1.4'
Cl Cl 0.1484 0.1585 'International Tables Vol C Tables 4.2.6.8 and 6.1.1.4'
O O 0.0106 0.0060 'International Tables Vol C Tables 4.2.6.8 and 6.1.1.4'

loop_
_geom_angle_atom_site_label_1
_geom_angle_atom_site_label_2
_geom_angle_atom_site_label_3
_geom_angle
C20 N1 C1 118.1(4)
C19 N2 C12 118.3(4)
C65 N3 C46 120.2(4)
C64 N4 C57 119.8(4)
N1 C1 C12 119.9(4)
N1 C1 C2 118.9(4)
C12 C1 C2 121.1(4)
C9 C2 C1 116.9(4)
C9 C2 C3 121.1(4)
C1 C2 C3 122.0(4)
C8 C3 C4 117.7(5)
C8 C3 C2 120.1(4)
C4 C3 C2 122.1(4)
C5 C4 C3 120.7(5)
C5 C4 H4 120.5
C3 C4 H4 118.7
C6 C5 C4 120.5(6)
C6 C5 H5 119.1
C4 C5 H5 120.4
C5 C6 C7 119.9(6)
C5 C6 H6 120.6
C7 C6 H6 119.5
C8 C7 C6 119.7(6)
C8 C7 H7 120.1
C6 C7 H7 120.1
C7 C8 C3 121.4(5)
C7 C8 H8 119.6
C3 C8 H8 119.0
C2 C9 C10 122.2(4)
C2 C9 H9 117.8
C10 C9 H9 120.0
C11 C10 C9 122.3(4)
C11 C10 H10 119.8
C9 C10 H10 117.9
C10 C11 C12 117.1(4)
C10 C11 C13 120.5(4)
C12 C11 C13 122.4(4)
N2 C12 C1 120.9(4)
N2 C12 C11 118.7(4)
C1 C12 C11 120.4(4)
C18 C13 C14 118.3(4)
C18 C13 C11 122.2(4)
C14 C13 C11 119.5(4)
C15 C14 C13 120.8(5)
C15 C14 H14 120.3
C13 C14 H14 118.9
C14 C15 C16 119.8(4)
C14 C15 H15 119.3
C16 C15 H15 120.9
C17 C16 C15 119.8(5)
C17 C16 H16 119.8
C15 C16 H16 120.4
C16 C17 C18 120.0(5)
C16 C17 H17 120.1
C18 C17 H17 119.9
C17 C18 C13 121.2(4)
C17 C18 H18 119.3
C13 C18 H18 119.4
N2 C19 C20 120.8(4)
N2 C19 C33 114.5(4)
C20 C19 C33 124.8(3)
N1 C20 C19 121.6(4)
N1 C20 C21 115.3(4)
C19 C20 C21 123.0(4)
C22 C21 C26 119.9(4)
C22 C21 C20 115.2(4)
C26 C21 C20 124.8(4)
C23 C22 C21 122.2(4)
C23 C22 H22 118.5
C21 C22 H22 119.4
C22 C23 C24 117.9(4)
C22 C23 H23 120.0
C24 C23 H23 122.0
C25 C24 C23 120.5(4)
C25 C24 H24 119.8
C23 C24 H24 119.7
C24 C25 C26 122.6(4)
C24 C25 H25 120.2
C26 C25 H25 117.2
C25 C26 C21 116.9(4)
C25 C26 C27 120.7(3)
C21 C26 C27 122.4(3)
C34 C27 C28 111.7(3)
C34 C27 C45 100.3(3)
C28 C27 C45 112.5(3)
C34 C27 C26 108.4(3)
C28 C27 C26 110.8(3)
C45 C27 C26 112.7(3)
C29 C28 C33 116.9(4)
C29 C28 C27 119.2(3)
C33 C28 C27 123.9(4)
C30 C29 C28 122.7(4)
C30 C29 H29 117.9
C28 C29 H29 119.4
C31 C30 C29 119.8(4)
C31 C30 H30 120.2
C29 C30 H30 120.0
C30 C31 C32 118.7(4)
C30 C31 H31 120.8
C32 C31 H31 120.4
C31 C32 C33 122.2(4)
C31 C32 H32 119.5
C33 C32 H32 118.2
C32 C33 C28 119.4(4)
C32 C33 C19 115.2(3)
C28 C33 C19 125.0(4)
C35 C34 C39 119.6(4)
C35 C34 C27 129.2(4)
C39 C34 C27 111.1(4)
C36 C35 C34 119.5(5)
C36 C35 H35 121.6
C34 C35 H35 118.9
C37 C36 C35 120.6(5)
C37 C36 H36 119.8
C35 C36 H36 119.6
C38 C37 C36 120.0(4)
C38 C37 H37 120.6
C36 C37 H37 119.4
C37 C38 C39 120.3(5)
C37 C38 H38 120.9
C39 C38 H38 118.8
C38 C39 C34 120.0(4)
C38 C39 C40 130.8(4)
C34 C39 C40 109.2(4)
C41 C40 C45 121.4(4)
C41 C40 C39 129.3(4)
C45 C40 C39 109.2(4)
C42 C41 C40 119.5(4)
C42 C41 H41 121.1
C40 C41 H41 119.5
C41 C42 C43 119.5(5)
C41 C42 H42 119.4
C43 C42 H42 121.1
C42 C43 C44 121.7(5)
C42 C43 H43 118.6
C44 C43 H43 119.7
C45 C44 C43 119.6(4)
C45 C44 H44 119.3
C43 C44 H44 121.1
C44 C45 C40 118.3(4)
C44 C45 C27 131.9(4)
C40 C45 C27 109.8(3)
N3 C46 C57 119.6(4)
N3 C46 C47 119.4(4)
C57 C46 C47 121.0(4)
C54 C47 C46 116.8(4)
C54 C47 C48 121.6(4)
C46 C47 C48 121.6(4)
C53 C48 C49 119.0(5)
C53 C48 C47 119.7(5)
C49 C48 C47 121.2(5)
C48 C49 C50 119.8(5)
C48 C49 H49 119.5
C50 C49 H49 120.7
C51 C50 C49 120.6(6)
C51 C50 H50 120.4
C49 C50 H50 119.0
C50 C51 C52 119.2(5)
C50 C51 H51 120.6
C52 C51 H51 120.2
C51 C52 C53 120.6(6)
C51 C52 H52 119.1
C53 C52 H52 120.3
C48 C53 C52 120.8(6)
C48 C53 H53 118.5
C52 C53 H53 120.6
C47 C54 C55 122.6(4)
C47 C54 H54 119.5
C55 C54 H54 117.9
C56 C55 C54 122.3(4)
C56 C55 H55 119.7
C54 C55 H55 118.1
C55 C56 C57 116.9(4)
C55 C56 C58 121.0(4)
C57 C56 C58 122.0(4)
N4 C57 C46 119.5(4)
N4 C57 C56 120.2(4)
C46 C57 C56 120.1(4)
C63 C58 C59 118.4(4)
C63 C58 C56 120.1(4)
C59 C58 C56 121.4(4)
C60 C59 C58 120.0(4)
C60 C59 H59 121.0
C58 C59 H59 119.1
C61 C60 C59 120.9(4)
C61 C60 H60 118.8
C59 C60 H60 120.3
C60 C61 C62 119.4(4)
C60 C61 H61 120.3
C62 C61 H61 120.4
C63 C62 C61 120.1(4)
C63 C62 H62 119.5
C61 C62 H62 120.4
C62 C63 C58 121.2(4)
C62 C63 H63 120.6
C58 C63 H63 118.3
N4 C64 C65 120.2(4)
N4 C64 C78 115.0(4)
C65 C64 C78 124.5(3)
N3 C65 C64 120.0(4)
N3 C65 C66 113.6(4)
C64 C65 C66 126.3(4)
C67 C66 C71 118.6(4)
C67 C66 C65 115.0(3)
C71 C66 C65 125.8(4)
C68 C67 C66 122.5(4)
C68 C67 H67 118.1
C66 C67 H67 119.4
C67 C68 C69 118.7(4)
C67 C68 H68 121.4
C69 C68 H68 119.9
C70 C69 C68 120.0(4)
C70 C69 H69 120.0
C68 C69 H69 120.0
C69 C70 C71 122.5(4)
C69 C70 H70 120.0
C71 C70 H70 117.5
C70 C71 C66 117.3(4)
C70 C71 C72 117.4(4)
C66 C71 C72 125.2(4)
C79 C72 C71 112.1(3)
C79 C72 C90 99.4(3)
C71 C72 C90 114.3(3)
C79 C72 C73 107.1(3)
C71 C72 C73 116.2(3)
C90 C72 C73 106.2(3)
C74 C73 C78 117.4(4)
C74 C73 C72 119.1(4)
C78 C73 C72 122.9(4)
C73 C74 C75 122.9(4)
C73 C74 H74 119.3
C75 C74 H74 117.8
C76 C75 C74 119.6(4)
C76 C75 H75 119.9
C74 C75 H75 120.5
C75 C76 C77 119.3(4)
C75 C76 H76 120.8
C77 C76 H76 119.9
C76 C77 C78 121.8(4)
C76 C77 H77 118.7
C78 C77 H77 119.5
C73 C78 C77 118.9(4)
C73 C78 C64 126.8(4)
C77 C78 C64 114.2(3)
C84 C79 C80 120.1(4)
C84 C79 C72 111.8(3)
C80 C79 C72 127.9(4)
C81 C80 C79 119.2(4)
C81 C80 H80 121.6
C79 C80 H80 119.2
C80 C81 C82 120.2(4)
C80 C81 H81 119.9
C82 C81 H81 119.9
C83 C82 C81 121.4(4)
C83 C82 H82 120.2
C81 C82 H82 118.4
C82 C83 C84 118.6(4)
C82 C83 H83 122.5
C84 C83 H83 118.9
C79 C84 C83 120.4(4)
C79 C84 C85 108.1(3)
C83 C84 C85 131.4(4)
C90 C85 C86 121.2(4)
C90 C85 C84 109.1(4)
C86 C85 C84 129.6(4)
C87 C86 C85 118.5(4)
C87 C86 H86 122.3
C85 C86 H86 119.2
C86 C87 C88 121.1(4)
C86 C87 H87 120.1
C88 C87 H87 118.8
C87 C88 C89 120.4(4)
C87 C88 H88 119.4
C89 C88 H88 120.2
C90 C89 C88 118.5(4)
C90 C89 H89 119.0
C88 C89 H89 122.5
C85 C90 C89 120.1(4)
C85 C90 C72 110.5(3)
C89 C90 C72 129.4(4)

loop_
_geom_bond_atom_site_label_1
_geom_bond_atom_site_label_2
_geom_bond_distance
N1 C20 1.328(5)
N1 C1 1.369(5)
N2 C19 1.328(5)
N2 C12 1.361(5)
N3 C65 1.321(5)
N3 C46 1.359(5)
N4 C64 1.328(5)
N4 C57 1.361(5)
C1 C12 1.411(6)
C1 C2 1.425(6)
C2 C9 1.379(6)
C2 C3 1.480(6)
C3 C8 1.385(7)
C3 C4 1.395(6)
C4 C5 1.381(7)
C4 H4 0.9601
C5 C6 1.364(9)
C5 H5 0.9594
C6 C7 1.380(9)
C6 H6 0.9604
C7 C8 1.379(8)
C7 H7 0.9602
C8 H8 0.9588
C9 C10 1.405(6)
C9 H9 0.9610
C10 C11 1.374(6)
C10 H10 0.9599
C11 C12 1.436(5)
C11 C13 1.487(6)
C13 C18 1.383(6)
C13 C14 1.401(6)
C14 C15 1.379(6)
C14 H14 0.9587
C15 C16 1.390(7)
C15 H15 0.9597
C16 C17 1.380(6)
C16 H16 0.9602
C17 C18 1.380(6)
C17 H17 0.9601
C18 H18 0.9596
C19 C20 1.418(6)
C19 C33 1.479(6)
C20 C21 1.485(5)
C21 C22 1.392(6)
C21 C26 1.409(6)
C22 C23 1.376(6)
C22 H22 0.9602
C23 C24 1.392(6)
C23 H23 0.9602
C24 C25 1.371(6)
C24 H24 0.9601
C25 C26 1.391(6)
C25 H25 0.9600
C26 C27 1.561(6)
C27 C34 1.542(5)
C27 C28 1.555(6)
C27 C45 1.559(6)
C28 C29 1.395(6)
C28 C33 1.406(5)
C29 C30 1.388(6)
C29 H29 0.9609
C30 C31 1.372(6)
C30 H30 0.9595
C31 C32 1.377(6)
C31 H31 0.9601
C32 C33 1.399(6)
C32 H32 0.9594
C34 C35 1.391(6)
C34 C39 1.397(6)
C35 C36 1.389(6)
C35 H35 0.9596
C36 C37 1.387(7)
C36 H36 0.9601
C37 C38 1.372(7)
C37 H37 0.9601
C38 C39 1.390(6)
C38 H38 0.9598
C39 C40 1.456(6)
C40 C41 1.388(7)
C40 C45 1.413(6)
C41 C42 1.379(7)
C41 H41 0.9604
C42 C43 1.382(7)
C42 H42 0.9608
C43 C44 1.392(7)
C43 H43 0.9599
C44 C45 1.385(6)
C44 H44 0.9601
C46 C57 1.414(6)
C46 C47 1.424(6)
C47 C54 1.370(6)
C47 C48 1.495(6)
C48 C53 1.371(7)
C48 C49 1.371(7)
C49 C50 1.401(8)
C49 H49 0.9607
C50 C51 1.358(8)
C50 H50 0.9615
C51 C52 1.371(9)
C51 H51 0.9609
C52 C53 1.373(8)
C52 H52 0.9598
C53 H53 0.9611
C54 C55 1.404(7)
C54 H54 0.9597
C55 C56 1.367(6)
C55 H55 0.9604
C56 C57 1.440(5)
C56 C58 1.494(6)
C58 C63 1.390(6)
C58 C59 1.393(6)
C59 C60 1.384(7)
C59 H59 0.9610
C60 C61 1.374(7)
C60 H60 0.9604
C61 C62 1.384(7)
C61 H61 0.9606
C62 C63 1.373(6)
C62 H62 0.9589
C63 H63 0.9598
C64 C65 1.429(6)
C64 C78 1.478(6)
C65 C66 1.490(6)
C66 C67 1.400(6)
C66 C71 1.410(6)
C67 C68 1.376(6)
C67 H67 0.9609
C68 C69 1.380(6)
C68 H68 0.9599
C69 C70 1.376(6)
C69 H69 0.9598
C70 C71 1.400(6)
C70 H70 0.9602
C71 C72 1.545(6)
C72 C79 1.533(5)
C72 C90 1.558(5)
C72 C73 1.561(6)
C73 C74 1.385(6)
C73 C78 1.391(5)
C74 C75 1.392(6)
C74 H74 0.9606
C75 C76 1.361(6)
C75 H75 0.9600
C76 C77 1.367(6)
C76 H76 0.9596
C77 C78 1.420(6)
C77 H77 0.9594
C79 C84 1.381(6)
C79 C80 1.399(6)
C80 C81 1.378(6)
C80 H80 0.9607
C81 C82 1.378(7)
C81 H81 0.9605
C82 C83 1.378(7)
C82 H82 0.9593
C83 C84 1.396(6)
C83 H83 0.9610
C84 C85 1.475(6)
C85 C90 1.378(6)
C85 C86 1.394(6)
C86 C87 1.368(6)
C86 H86 0.9600
C87 C88 1.381(7)
C87 H87 0.9604
C88 C89 1.400(6)
C88 H88 0.9597
C89 C90 1.385(6)
C89 H89 0.9608
